data_7706683
loop_
_publ_author_name
'Suzuki, Satoshi'
'Toda, Tatsuro'
'Kuwata, Shigeki'

_publ_section_title
;
 A diazene-bridged diruthenium complex with structural restraint defined
 by single meta-diphosphinobenzene.
;
_journal_issue 14
_journal_name_full 'Dalton transactions (Cambridge, England : 2003)'
_journal_page_first 4789
_journal_page_last 4795
_journal_paper_doi 10.1039/d0dt04398b
_journal_volume 50
_journal_year 2021
_chemical_formula_moiety 'C50 H54 Cl4 P2 Ru2'
_chemical_formula_sum 'C50 H54 Cl4 P2 Ru2'
_chemical_formula_weight 1060.88
_space_group_crystal_system triclinic
_space_group_IT_number 2
_space_group_name_Hall '-P 1'
_space_group_name_H-M_alt 'P -1'
_atom_sites_solution_hydrogens geom
_atom_sites_solution_primary direct
_atom_sites_solution_secondary difmap
_audit_creation_method 'by CrystalStructure 4.3'
_audit_update_record
;
2021-02-08 deposited with the CCDC.	2021-02-18 downloaded from the CCDC.
;
_cell_angle_alpha 103.042(3)
_cell_angle_beta 95.552(4)
_cell_angle_gamma 104.782(2)
_cell_formula_units_Z 2
_cell_length_a 10.267(3)
_cell_length_b 14.425(4)
_cell_length_c 16.581(4)
_cell_measurement_reflns_used 7136
_cell_measurement_temperature 93
_cell_measurement_theta_max 27.48
_cell_measurement_theta_min 3.02
_cell_volume 2281.9(11)
_computing_cell_refinement CrystalClear
_computing_data_collection 'CrystalClear (Rigaku Inc., 2008)'
_computing_data_reduction CrystalClear
_computing_molecular_graphics 'CrystalStructure 4.3'
_computing_publication_material 'CrystalStructure 4.3 (Rigaku, 2018)'
_computing_structure_refinement 'SHELXL Version 2014/7 (Sheldrick, 2008)'
_computing_structure_solution 'SIR92 (Altomare, et al., 1994)'
_diffrn_ambient_temperature 93
_diffrn_detector_area_resol_mean 7.111
_diffrn_measured_fraction_theta_full 0.998
_diffrn_measured_fraction_theta_max 0.994
_diffrn_measurement_device_type 'Rigaku Saturn724'
_diffrn_measurement_method \w
_diffrn_radiation_type 'Mo K\a'
_diffrn_radiation_wavelength 0.71075
_diffrn_reflns_av_R_equivalents 0.0614
_diffrn_reflns_av_unetI/netI 0.0790
_diffrn_reflns_Laue_measured_fraction_full 0.998
_diffrn_reflns_Laue_measured_fraction_max 0.994
_diffrn_reflns_limit_h_max 13
_diffrn_reflns_limit_h_min -13
_diffrn_reflns_limit_k_max 18
_diffrn_reflns_limit_k_min -18
_diffrn_reflns_limit_l_max 21
_diffrn_reflns_limit_l_min -21
_diffrn_reflns_number 28611
_diffrn_reflns_point_group_measured_fraction_full 0.998
_diffrn_reflns_point_group_measured_fraction_max 0.994
_diffrn_reflns_theta_full 25.242
_diffrn_reflns_theta_max 27.496
_diffrn_reflns_theta_min 3.020
_diffrn_standards_number 0
_exptl_absorpt_coefficient_mu 1.001
_exptl_absorpt_correction_T_max 0.951
_exptl_absorpt_correction_T_min 0.772
_exptl_absorpt_correction_type multi-scan
_exptl_absorpt_process_details 'REQAB (Rigaku, 1998)'
_exptl_crystal_colour red
_exptl_crystal_density_diffrn 1.544
_exptl_crystal_density_method 'not measured'
_exptl_crystal_description prism
_exptl_crystal_F_000 1080.00
_exptl_crystal_recrystallization_method 'Re-crystallisation from solvent: dichloromethane/diethyl ether'
_exptl_crystal_size_max 0.140
_exptl_crystal_size_mid 0.100
_exptl_crystal_size_min 0.050
_refine_diff_density_max 0.80
_refine_diff_density_min -0.96
_refine_ls_extinction_method none
_refine_ls_goodness_of_fit_ref 0.946
_refine_ls_hydrogen_treatment constr
_refine_ls_number_parameters 533
_refine_ls_number_reflns 10422
_refine_ls_number_restraints 0
_refine_ls_R_factor_all 0.0547
_refine_ls_R_factor_gt 0.0359
_refine_ls_shift/su_max 0.001
_refine_ls_structure_factor_coef Fsqd
_refine_ls_weighting_details 'w = 1/[\s^2^(Fo^2^)+(0.0329P)^2^] where P=(Fo^2^+2Fc^2^)/3'
_refine_ls_weighting_scheme calc
_refine_ls_wR_factor_gt 0.0766
_refine_ls_wR_factor_ref 0.0830
_reflns_Friedel_coverage 0.000
_reflns_number_gt 7334
_reflns_number_total 10422
_reflns_threshold_expression F^2^>2.0\s(F^2^)
_cod_data_source_file d0dt04398b2.cif
_cod_data_source_block Compound2
_cod_depositor_comments 'Adding full bibliography for 7706683--7706685.cif.'
_cod_original_cell_volume 2281.7(10)
_cod_database_code 7706683

loop_
_space_group_symop_id
_space_group_symop_operation_xyz
1 +X,+Y,+Z
2 -X,-Y,-Z

loop_
_atom_site_label
_atom_site_type_symbol
_atom_site_fract_x
_atom_site_fract_y
_atom_site_fract_z
_atom_site_U_iso_or_equiv
_atom_site_adp_type
_atom_site_occupancy
_atom_site_site_symmetry_order
_atom_site_calc_flag
_atom_site_refinement_flags_posn
_atom_site_refinement_flags_adp
_atom_site_refinement_flags_occupancy
_atom_site_disorder_assembly
_atom_site_disorder_group
Ru1 Ru 0.47212(2) 1.16028(2) 0.81538(2) 0.01021(7) Uani 1 1 d . . . . .
Ru2 Ru -0.21756(2) 0.65062(2) 0.82665(2) 0.01005(7) Uani 1 1 d . . . . .
Cl1 Cl 0.56787(8) 1.22836(6) 0.70752(5) 0.01753(17) Uani 1 1 d . . . . .
Cl2 Cl 0.38022(8) 1.28467(6) 0.88356(5) 0.01874(18) Uani 1 1 d . . . . .
Cl3 Cl -0.02766(8) 0.75115(6) 0.93103(5) 0.02020(18) Uani 1 1 d . . . . .
Cl4 Cl -0.38046(8) 0.74173(6) 0.82376(5) 0.01640(17) Uani 1 1 d . . . . .
P1 P 0.25803(8) 1.09792(6) 0.72992(5) 0.00928(16) Uani 1 1 d . . . . .
P2 P -0.12119(8) 0.74315(6) 0.73713(5) 0.00881(16) Uani 1 1 d . . . . .
C1 C 0.4921(3) 1.0174(2) 0.8389(2) 0.0168(7) Uani 1 1 d . . . . .
C2 C 0.6169(3) 1.0667(2) 0.8150(2) 0.0159(7) Uani 1 1 d . . . . .
C3 C 0.6772(3) 1.1601(2) 0.87623(19) 0.0135(7) Uani 1 1 d . . . . .
C4 C 0.5912(3) 1.1685(2) 0.93770(19) 0.0141(7) Uani 1 1 d . . . . .
C5 C 0.4747(3) 1.0811(2) 0.9139(2) 0.0152(7) Uani 1 1 d . . . . .
C6 C 0.4076(4) 0.9139(2) 0.7989(2) 0.0257(8) Uani 1 1 d . . . . .
H1 H 0.4452 0.8680 0.8226 0.039 Uiso 1 1 calc R U . . .
H2 H 0.4082 0.8988 0.7383 0.039 Uiso 1 1 calc R U . . .
H3 H 0.3137 0.9065 0.8094 0.039 Uiso 1 1 calc R U . . .
C7 C 0.6812(4) 1.0264(3) 0.7434(2) 0.0249(8) Uani 1 1 d . . . . .
H4 H 0.7650 1.0131 0.7649 0.037 Uiso 1 1 calc R U . . .
H5 H 0.7032 1.0750 0.7102 0.037 Uiso 1 1 calc R U . . .
H6 H 0.6175 0.9646 0.7078 0.037 Uiso 1 1 calc R U . . .
C8 C 0.8087(3) 1.2339(3) 0.8755(2) 0.0211(8) Uani 1 1 d . . . . .
H7 H 0.8851 1.2140 0.8993 0.032 Uiso 1 1 calc R U . . .
H8 H 0.8102 1.2996 0.9092 0.032 Uiso 1 1 calc R U . . .
H9 H 0.8170 1.2367 0.8177 0.032 Uiso 1 1 calc R U . . .
C9 C 0.6204(3) 1.2505(3) 1.0169(2) 0.0215(8) Uani 1 1 d . . . . .
H10 H 0.6568 1.3145 1.0046 0.032 Uiso 1 1 calc R U . . .
H11 H 0.6876 1.2407 1.0580 0.032 Uiso 1 1 calc R U . . .
H12 H 0.5358 1.2496 1.0400 0.032 Uiso 1 1 calc R U . . .
C10 C 0.3643(3) 1.0575(3) 0.9661(2) 0.0257(8) Uani 1 1 d . . . . .
H13 H 0.3363 1.1172 0.9879 0.038 Uiso 1 1 calc R U . . .
H14 H 0.3994 1.0350 1.0131 0.038 Uiso 1 1 calc R U . . .
H15 H 0.2856 1.0050 0.9313 0.038 Uiso 1 1 calc R U . . .
C11 C -0.2417(3) 0.4944(2) 0.7513(2) 0.0141(7) Uani 1 1 d . . . . .
C12 C -0.1568(3) 0.5146(2) 0.8303(2) 0.0161(7) Uani 1 1 d . . . . .
C13 C -0.2364(3) 0.5336(2) 0.8961(2) 0.0175(7) Uani 1 1 d . . . . .
C14 C -0.3699(3) 0.5278(2) 0.8573(2) 0.0154(7) Uani 1 1 d . . . . .
C15 C -0.3734(3) 0.5037(2) 0.7675(2) 0.0134(7) Uani 1 1 d . . . . .
C16 C -0.2055(3) 0.4575(2) 0.6665(2) 0.0187(7) Uani 1 1 d . . . . .
H16 H -0.2252 0.3850 0.6530 0.028 Uiso 1 1 calc R U . . .
H17 H -0.1081 0.4873 0.6674 0.028 Uiso 1 1 calc R U . . .
H18 H -0.2595 0.4759 0.6240 0.028 Uiso 1 1 calc R U . . .
C17 C -0.0129(3) 0.5088(3) 0.8448(2) 0.0245(8) Uani 1 1 d . . . . .
H19 H 0.0282 0.5135 0.7944 0.037 Uiso 1 1 calc R U . . .
H20 H -0.0132 0.4454 0.8571 0.037 Uiso 1 1 calc R U . . .
H21 H 0.0403 0.5636 0.8924 0.037 Uiso 1 1 calc R U . . .
C18 C -0.1899(4) 0.5508(3) 0.9877(2) 0.0253(8) Uani 1 1 d . . . . .
H22 H -0.2066 0.4869 1.0019 0.038 Uiso 1 1 calc R U . . .
H23 H -0.2405 0.5913 1.0197 0.038 Uiso 1 1 calc R U . . .
H24 H -0.0920 0.5856 1.0016 0.038 Uiso 1 1 calc R U . . .
C19 C -0.4891(3) 0.5403(2) 0.8987(2) 0.0213(8) Uani 1 1 d . . . . .
H25 H -0.4572 0.5763 0.9579 0.032 Uiso 1 1 calc R U . . .
H26 H -0.5514 0.4748 0.8948 0.032 Uiso 1 1 calc R U . . .
H27 H -0.5371 0.5779 0.8706 0.032 Uiso 1 1 calc R U . . .
C20 C -0.5015(3) 0.4786(3) 0.7064(2) 0.0203(8) Uani 1 1 d . . . . .
H28 H -0.5716 0.4262 0.7193 0.031 Uiso 1 1 calc R U . . .
H29 H -0.4838 0.4554 0.6494 0.031 Uiso 1 1 calc R U . . .
H30 H -0.5334 0.5378 0.7105 0.031 Uiso 1 1 calc R U . . .
C21 C 0.1279(3) 1.0289(2) 0.77934(19) 0.0109(6) Uani 1 1 d . . . . .
C22 C 0.0647(3) 0.9271(2) 0.74726(18) 0.0102(6) Uani 1 1 d . . . . .
H31 H 0.0910 0.8923 0.6987 0.012 Uiso 1 1 calc R U . . .
C23 C -0.0360(3) 0.8752(2) 0.78451(18) 0.0099(6) Uani 1 1 d . . . . .
C24 C -0.0734(3) 0.9268(2) 0.85629(19) 0.0115(6) Uani 1 1 d . . . . .
H32 H -0.1438 0.8933 0.8815 0.014 Uiso 1 1 calc R U . . .
C25 C -0.0073(3) 1.0273(2) 0.89081(19) 0.0125(6) Uani 1 1 d . . . . .
H33 H -0.0312 1.0616 0.9406 0.015 Uiso 1 1 calc R U . . .
C26 C 0.0929(3) 1.0779(2) 0.85336(19) 0.0112(6) Uani 1 1 d . . . . .
H34 H 0.1381 1.1463 0.8781 0.013 Uiso 1 1 calc R U . . .
C27 C 0.2481(3) 1.0129(2) 0.62784(19) 0.0108(6) Uani 1 1 d . . . . .
C28 C 0.1232(3) 0.9714(2) 0.57227(19) 0.0124(6) Uani 1 1 d . . . . .
H35 H 0.0438 0.9884 0.5874 0.015 Uiso 1 1 calc R U . . .
C29 C 0.1159(3) 0.9056(2) 0.4955(2) 0.0166(7) Uani 1 1 d . . . . .
H36 H 0.0310 0.8769 0.4588 0.020 Uiso 1 1 calc R U . . .
C30 C 0.2319(3) 0.8813(2) 0.4720(2) 0.0192(7) Uani 1 1 d . . . . .
H37 H 0.2266 0.8364 0.4193 0.023 Uiso 1 1 calc R U . . .
C31 C 0.3559(3) 0.9236(2) 0.5264(2) 0.0191(7) Uani 1 1 d . . . . .
H38 H 0.4358 0.9079 0.5106 0.023 Uiso 1 1 calc R U . . .
C32 C 0.3633(3) 0.9888(2) 0.6038(2) 0.0147(7) Uani 1 1 d . . . . .
H39 H 0.4482 1.0170 0.6406 0.018 Uiso 1 1 calc R U . . .
C33 C 0.1809(3) 1.1881(2) 0.69763(18) 0.0104(6) Uani 1 1 d . . . . .
C34 C 0.0662(3) 1.2114(2) 0.7251(2) 0.0168(7) Uani 1 1 d . . . . .
H40 H 0.0211 1.1781 0.7624 0.020 Uiso 1 1 calc R U . . .
C35 C 0.0169(3) 1.2828(2) 0.6987(2) 0.0193(7) Uani 1 1 d . . . . .
H41 H -0.0605 1.2986 0.7186 0.023 Uiso 1 1 calc R U . . .
C36 C 0.0805(3) 1.3311(2) 0.6431(2) 0.0197(7) Uani 1 1 d . . . . .
H42 H 0.0472 1.3800 0.6251 0.024 Uiso 1 1 calc R U . . .
C37 C 0.1919(3) 1.3074(2) 0.6146(2) 0.0180(7) Uani 1 1 d . . . . .
H43 H 0.2348 1.3391 0.5757 0.022 Uiso 1 1 calc R U . . .
C38 C 0.2426(3) 1.2370(2) 0.6423(2) 0.0141(7) Uani 1 1 d . . . . .
H44 H 0.3210 1.2223 0.6229 0.017 Uiso 1 1 calc R U . . .
C39 C 0.0127(3) 0.7007(2) 0.6884(2) 0.0133(7) Uani 1 1 d . . . . .
C40 C 0.0108(4) 0.6748(3) 0.6026(2) 0.0282(9) Uani 1 1 d . . . . .
H45 H -0.0621 0.6801 0.5656 0.034 Uiso 1 1 calc R U . . .
C41 C 0.1149(4) 0.6411(4) 0.5705(3) 0.0482(13) Uani 1 1 d . . . . .
H46 H 0.1128 0.6232 0.5115 0.058 Uiso 1 1 calc R U . . .
C42 C 0.2222(4) 0.6334(3) 0.6238(3) 0.0403(11) Uani 1 1 d . . . . .
H47 H 0.2930 0.6097 0.6015 0.048 Uiso 1 1 calc R U . . .
C43 C 0.2252(4) 0.6605(3) 0.7097(2) 0.0281(9) Uani 1 1 d . . . . .
H48 H 0.2991 0.6565 0.7466 0.034 Uiso 1 1 calc R U . . .
C44 C 0.1215(3) 0.6931(2) 0.7415(2) 0.0189(7) Uani 1 1 d . . . . .
H49 H 0.1238 0.7107 0.8005 0.023 Uiso 1 1 calc R U . . .
C45 C -0.2415(3) 0.7448(2) 0.64776(18) 0.0104(6) Uani 1 1 d . . . . .
C46 C -0.2349(3) 0.8285(2) 0.61839(19) 0.0149(7) Uani 1 1 d . . . . .
H50 H -0.1638 0.8879 0.6435 0.018 Uiso 1 1 calc R U . . .
C47 C -0.3319(3) 0.8257(3) 0.5524(2) 0.0188(7) Uani 1 1 d . . . . .
H51 H -0.3265 0.8833 0.5327 0.023 Uiso 1 1 calc R U . . .
C48 C -0.4367(3) 0.7392(3) 0.5150(2) 0.0189(7) Uani 1 1 d . . . . .
H52 H -0.5039 0.7378 0.4708 0.023 Uiso 1 1 calc R U . . .
C49 C -0.4418(3) 0.6551(3) 0.5432(2) 0.0172(7) Uani 1 1 d . . . . .
H53 H -0.5111 0.5951 0.5169 0.021 Uiso 1 1 calc R U . . .
C50 C -0.3457(3) 0.6583(2) 0.60971(19) 0.0155(7) Uani 1 1 d . . . . .
H54 H -0.3513 0.6006 0.6294 0.019 Uiso 1 1 calc R U . . .

loop_
_atom_site_aniso_label
_atom_site_aniso_U_11
_atom_site_aniso_U_22
_atom_site_aniso_U_33
_atom_site_aniso_U_23
_atom_site_aniso_U_13
_atom_site_aniso_U_12
Ru1 0.00890(13) 0.00997(13) 0.01141(14) 0.00320(10) 0.00066(9) 0.00211(10)
Ru2 0.01117(13) 0.00941(13) 0.00904(13) 0.00340(10) 0.00130(9) 0.00125(10)
Cl1 0.0125(4) 0.0220(4) 0.0202(4) 0.0123(3) 0.0032(3) 0.0023(3)
Cl2 0.0208(4) 0.0128(4) 0.0200(4) -0.0020(3) 0.0001(3) 0.0071(3)
Cl3 0.0257(4) 0.0146(4) 0.0147(4) 0.0020(3) -0.0077(3) 0.0018(3)
Cl4 0.0154(4) 0.0168(4) 0.0202(4) 0.0072(3) 0.0070(3) 0.0068(3)
P1 0.0080(4) 0.0090(4) 0.0103(4) 0.0033(3) 0.0010(3) 0.0010(3)
P2 0.0093(4) 0.0093(4) 0.0084(4) 0.0040(3) 0.0021(3) 0.0019(3)
C1 0.0201(18) 0.0110(16) 0.0206(18) 0.0072(13) -0.0048(14) 0.0071(14)
C2 0.0175(17) 0.0221(18) 0.0136(17) 0.0058(14) 0.0003(13) 0.0149(14)
C3 0.0094(15) 0.0184(17) 0.0133(16) 0.0049(13) -0.0022(12) 0.0062(13)
C4 0.0138(16) 0.0210(17) 0.0090(16) 0.0056(13) 0.0016(12) 0.0063(14)
C5 0.0170(17) 0.0169(17) 0.0165(17) 0.0124(14) -0.0006(13) 0.0072(14)
C6 0.028(2) 0.0173(18) 0.031(2) 0.0089(16) -0.0078(16) 0.0088(16)
C7 0.0218(19) 0.036(2) 0.0195(19) -0.0006(16) -0.0020(15) 0.0219(17)
C8 0.0138(17) 0.032(2) 0.0175(18) 0.0084(15) 0.0011(13) 0.0046(15)
C9 0.0228(19) 0.027(2) 0.0124(18) 0.0013(15) 0.0040(14) 0.0064(16)
C10 0.0204(19) 0.035(2) 0.027(2) 0.0192(17) 0.0055(15) 0.0082(17)
C11 0.0221(18) 0.0041(14) 0.0171(17) 0.0040(12) 0.0053(13) 0.0037(13)
C12 0.0236(18) 0.0066(15) 0.0204(18) 0.0058(13) -0.0003(14) 0.0076(14)
C13 0.030(2) 0.0095(16) 0.0144(17) 0.0083(13) 0.0016(14) 0.0042(14)
C14 0.0211(18) 0.0087(15) 0.0162(17) 0.0069(13) 0.0074(13) -0.0010(13)
C15 0.0133(16) 0.0050(14) 0.0183(17) 0.0017(12) 0.0017(13) -0.0025(12)
C16 0.0233(18) 0.0172(17) 0.0198(18) 0.0052(14) 0.0098(14) 0.0102(15)
C17 0.027(2) 0.0190(18) 0.031(2) 0.0077(16) -0.0012(16) 0.0128(16)
C18 0.037(2) 0.027(2) 0.0178(19) 0.0136(16) 0.0043(16) 0.0125(17)
C19 0.0235(19) 0.0136(17) 0.026(2) 0.0056(15) 0.0144(15) 0.0005(15)
C20 0.0144(17) 0.0215(19) 0.0168(18) 0.0011(15) -0.0011(13) -0.0046(14)
C21 0.0100(15) 0.0119(15) 0.0119(16) 0.0044(12) 0.0015(12) 0.0039(12)
C22 0.0113(15) 0.0113(15) 0.0076(15) 0.0020(12) 0.0001(11) 0.0035(12)
C23 0.0083(15) 0.0104(15) 0.0105(16) 0.0022(12) 0.0002(11) 0.0027(12)
C24 0.0106(15) 0.0126(15) 0.0131(16) 0.0062(12) 0.0042(12) 0.0032(12)
C25 0.0145(16) 0.0151(16) 0.0094(16) 0.0022(12) 0.0038(12) 0.0070(13)
C26 0.0147(16) 0.0059(14) 0.0123(16) 0.0024(12) -0.0010(12) 0.0026(12)
C27 0.0101(15) 0.0109(15) 0.0110(16) 0.0040(12) 0.0022(12) 0.0011(12)
C28 0.0094(15) 0.0153(16) 0.0123(16) 0.0032(13) 0.0016(12) 0.0035(13)
C29 0.0132(16) 0.0167(17) 0.0180(18) 0.0035(14) 0.0007(13) 0.0022(13)
C30 0.0240(19) 0.0172(17) 0.0157(18) -0.0001(14) 0.0070(14) 0.0067(15)
C31 0.0165(17) 0.0207(18) 0.0228(19) 0.0025(15) 0.0086(14) 0.0105(15)
C32 0.0136(16) 0.0136(16) 0.0160(17) 0.0033(13) 0.0027(13) 0.0025(13)
C33 0.0117(15) 0.0087(15) 0.0082(15) 0.0001(12) -0.0016(12) 0.0015(12)
C34 0.0197(18) 0.0213(18) 0.0150(17) 0.0086(14) 0.0079(13) 0.0102(14)
C35 0.0241(19) 0.0208(18) 0.0191(18) 0.0052(14) 0.0077(14) 0.0154(15)
C36 0.0247(19) 0.0148(17) 0.0213(19) 0.0060(14) -0.0017(14) 0.0095(15)
C37 0.0159(17) 0.0192(18) 0.0196(18) 0.0104(14) 0.0006(13) 0.0021(14)
C38 0.0067(15) 0.0177(17) 0.0179(17) 0.0065(13) 0.0023(12) 0.0019(13)
C39 0.0114(16) 0.0092(15) 0.0194(18) 0.0032(13) 0.0076(13) 0.0017(12)
C40 0.025(2) 0.048(3) 0.0171(19) 0.0074(17) 0.0071(15) 0.0194(19)
C41 0.047(3) 0.087(4) 0.024(2) 0.010(2) 0.017(2) 0.042(3)
C42 0.031(2) 0.056(3) 0.049(3) 0.014(2) 0.023(2) 0.031(2)
C43 0.0190(19) 0.030(2) 0.035(2) 0.0053(18) 0.0021(16) 0.0107(17)
C44 0.0161(17) 0.0172(17) 0.0219(19) 0.0002(14) 0.0011(14) 0.0073(14)
C45 0.0116(15) 0.0153(16) 0.0058(15) 0.0016(12) 0.0041(11) 0.0062(13)
C46 0.0152(17) 0.0164(17) 0.0121(17) 0.0018(13) 0.0017(12) 0.0046(14)
C47 0.0225(18) 0.0189(18) 0.0192(18) 0.0097(14) 0.0010(14) 0.0097(15)
C48 0.0153(17) 0.030(2) 0.0122(17) 0.0054(14) -0.0001(13) 0.0092(15)
C49 0.0126(16) 0.0223(18) 0.0138(17) 0.0028(14) 0.0018(13) 0.0017(14)
C50 0.0165(17) 0.0146(17) 0.0158(17) 0.0045(13) 0.0038(13) 0.0041(14)

loop_
_atom_type_symbol
_atom_type_description
_atom_type_scat_dispersion_real
_atom_type_scat_dispersion_imag
_atom_type_scat_source
C C 0.0033 0.0016
;
International Tables for Crystallography
(Vol. C, Tables 4.2.6.8 and 6.1.1.4)
;
H H 0.0000 0.0000
;
International Tables for Crystallography
(Vol. C, Table 6.1.1.4)
;
Cl Cl 0.1484 0.1585
;
International Tables for Crystallography
(Vol. C, Tables 4.2.6.8 and 6.1.1.4)
;
P P 0.1023 0.0942
;
International Tables for Crystallography
(Vol. C, Tables 4.2.6.8 and 6.1.1.4)
;
Ru Ru -1.2594 0.8363
;
International Tables for Crystallography
(Vol. C, Tables 4.2.6.8 and 6.1.1.4)
;

loop_
_geom_angle_atom_site_label_1
_geom_angle_atom_site_label_2
_geom_angle_atom_site_label_3
_geom_angle
_geom_angle_site_symmetry_1
_geom_angle_site_symmetry_3
_geom_angle_publ_flag
C5 Ru1 C4 38.16(12) . . ?
C5 Ru1 C1 37.50(12) . . ?
C4 Ru1 C1 62.75(12) . . ?
C5 Ru1 C3 62.91(12) . . ?
C4 Ru1 C3 36.91(11) . . ?
C1 Ru1 C3 62.64(12) . . ?
C5 Ru1 C2 62.57(12) . . ?
C4 Ru1 C2 62.02(11) . . ?
C1 Ru1 C2 37.37(12) . . ?
C3 Ru1 C2 37.28(11) . . ?
C5 Ru1 P1 108.89(9) . . ?
C4 Ru1 P1 145.17(9) . . ?
C1 Ru1 P1 98.00(9) . . ?
C3 Ru1 P1 158.00(9) . . ?
C2 Ru1 P1 120.82(9) . . ?
C5 Ru1 Cl2 98.21(9) . . ?
C4 Ru1 Cl2 89.77(9) . . ?
C1 Ru1 Cl2 134.01(9) . . ?
C3 Ru1 Cl2 116.52(8) . . ?
C2 Ru1 Cl2 151.53(8) . . ?
P1 Ru1 Cl2 84.14(3) . . ?
C5 Ru1 Cl1 153.27(9) . . ?
C4 Ru1 Cl1 124.48(9) . . ?
C1 Ru1 Cl1 123.61(9) . . ?
C3 Ru1 Cl1 92.35(9) . . ?
C2 Ru1 Cl1 91.84(9) . . ?
P1 Ru1 Cl1 90.29(3) . . ?
Cl2 Ru1 Cl1 102.23(3) . . ?
C12 Ru2 C13 37.90(12) . . ?
C12 Ru2 C14 62.84(12) . . ?
C13 Ru2 C14 37.38(12) . . ?
C12 Ru2 C15 62.47(12) . . ?
C13 Ru2 C15 62.64(12) . . ?
C14 Ru2 C15 37.68(12) . . ?
C12 Ru2 C11 37.22(11) . . ?
C13 Ru2 C11 62.63(12) . . ?
C14 Ru2 C11 62.61(12) . . ?
C15 Ru2 C11 37.23(11) . . ?
C12 Ru2 P2 117.60(9) . . ?
C13 Ru2 P2 154.71(9) . . ?
C14 Ru2 P2 154.31(9) . . ?
C15 Ru2 P2 117.51(9) . . ?
C11 Ru2 P2 101.39(9) . . ?
C12 Ru2 Cl4 152.96(9) . . ?
C13 Ru2 Cl4 121.62(9) . . ?
C14 Ru2 Cl4 90.70(9) . . ?
C15 Ru2 Cl4 93.52(9) . . ?
C11 Ru2 Cl4 126.92(9) . . ?
P2 Ru2 Cl4 83.52(3) . . ?
C12 Ru2 Cl3 91.61(9) . . ?
C13 Ru2 Cl3 88.09(9) . . ?
C14 Ru2 Cl3 119.09(9) . . ?
C15 Ru2 Cl3 150.27(9) . . ?
C11 Ru2 Cl3 125.71(9) . . ?
P2 Ru2 Cl3 86.46(3) . . ?
Cl4 Ru2 Cl3 107.26(3) . . ?
C27 P1 C21 104.51(14) . . ?
C27 P1 C33 100.45(14) . . ?
C21 P1 C33 103.79(14) . . ?
C27 P1 Ru1 116.47(10) . . ?
C21 P1 Ru1 112.63(10) . . ?
C33 P1 Ru1 117.23(10) . . ?
C39 P2 C23 102.26(14) . . ?
C39 P2 C45 104.02(14) . . ?
C23 P2 C45 102.87(14) . . ?
C39 P2 Ru2 114.05(11) . . ?
C23 P2 Ru2 116.58(10) . . ?
C45 P2 Ru2 115.31(10) . . ?
C5 C1 C2 107.4(3) . . ?
C5 C1 C6 126.4(3) . . ?
C2 C1 C6 125.7(3) . . ?
C5 C1 Ru1 69.65(18) . . ?
C2 C1 Ru1 71.69(18) . . ?
C6 C1 Ru1 129.9(2) . . ?
C3 C2 C1 108.4(3) . . ?
C3 C2 C7 124.6(3) . . ?
C1 C2 C7 126.8(3) . . ?
C3 C2 Ru1 71.27(17) . . ?
C1 C2 Ru1 70.93(17) . . ?
C7 C2 Ru1 127.3(2) . . ?
C4 C3 C2 107.9(3) . . ?
C4 C3 C8 126.4(3) . . ?
C2 C3 C8 125.7(3) . . ?
C4 C3 Ru1 70.83(17) . . ?
C2 C3 Ru1 71.45(16) . . ?
C8 C3 Ru1 124.2(2) . . ?
C3 C4 C5 108.2(3) . . ?
C3 C4 C9 126.0(3) . . ?
C5 C4 C9 125.7(3) . . ?
C3 C4 Ru1 72.25(17) . . ?
C5 C4 Ru1 69.75(17) . . ?
C9 C4 Ru1 126.8(2) . . ?
C1 C5 C4 108.1(3) . . ?
C1 C5 C10 126.6(3) . . ?
C4 C5 C10 124.9(3) . . ?
C1 C5 Ru1 72.84(18) . . ?
C4 C5 Ru1 72.09(18) . . ?
C10 C5 Ru1 126.5(2) . . ?
C1 C6 H1 109.5 . . ?
C1 C6 H2 109.5 . . ?
H1 C6 H2 109.5 . . ?
C1 C6 H3 109.5 . . ?
H1 C6 H3 109.5 . . ?
H2 C6 H3 109.5 . . ?
C2 C7 H4 109.5 . . ?
C2 C7 H5 109.5 . . ?
H4 C7 H5 109.5 . . ?
C2 C7 H6 109.5 . . ?
H4 C7 H6 109.5 . . ?
H5 C7 H6 109.5 . . ?
C3 C8 H7 109.5 . . ?
C3 C8 H8 109.5 . . ?
H7 C8 H8 109.5 . . ?
C3 C8 H9 109.5 . . ?
H7 C8 H9 109.5 . . ?
H8 C8 H9 109.5 . . ?
C4 C9 H10 109.5 . . ?
C4 C9 H11 109.5 . . ?
H10 C9 H11 109.5 . . ?
C4 C9 H12 109.5 . . ?
H10 C9 H12 109.5 . . ?
H11 C9 H12 109.5 . . ?
C5 C10 H13 109.5 . . ?
C5 C10 H14 109.5 . . ?
H13 C10 H14 109.5 . . ?
C5 C10 H15 109.5 . . ?
H13 C10 H15 109.5 . . ?
H14 C10 H15 109.5 . . ?
C12 C11 C15 107.8(3) . . ?
C12 C11 C16 125.9(3) . . ?
C15 C11 C16 125.9(3) . . ?
C12 C11 Ru2 69.97(17) . . ?
C15 C11 Ru2 71.03(17) . . ?
C16 C11 Ru2 130.3(2) . . ?
C11 C12 C13 108.5(3) . . ?
C11 C12 C17 127.0(3) . . ?
C13 C12 C17 124.3(3) . . ?
C11 C12 Ru2 72.81(17) . . ?
C13 C12 Ru2 71.51(17) . . ?
C17 C12 Ru2 125.6(2) . . ?
C14 C13 C12 107.7(3) . . ?
C14 C13 C18 126.2(3) . . ?
C12 C13 C18 126.1(3) . . ?
C14 C13 Ru2 71.50(18) . . ?
C12 C13 Ru2 70.60(18) . . ?
C18 C13 Ru2 125.8(2) . . ?
C13 C14 C15 107.9(3) . . ?
C13 C14 C19 128.0(3) . . ?
C15 C14 C19 124.1(3) . . ?
C13 C14 Ru2 71.12(18) . . ?
C15 C14 Ru2 71.57(17) . . ?
C19 C14 Ru2 124.4(2) . . ?
C11 C15 C14 108.0(3) . . ?
C11 C15 C20 128.6(3) . . ?
C14 C15 C20 122.8(3) . . ?
C11 C15 Ru2 71.74(17) . . ?
C14 C15 Ru2 70.75(17) . . ?
C20 C15 Ru2 130.2(2) . . ?
C11 C16 H16 109.5 . . ?
C11 C16 H17 109.5 . . ?
H16 C16 H17 109.5 . . ?
C11 C16 H18 109.5 . . ?
H16 C16 H18 109.5 . . ?
H17 C16 H18 109.5 . . ?
C12 C17 H19 109.5 . . ?
C12 C17 H20 109.5 . . ?
H19 C17 H20 109.5 . . ?
C12 C17 H21 109.5 . . ?
H19 C17 H21 109.5 . . ?
H20 C17 H21 109.5 . . ?
C13 C18 H22 109.5 . . ?
C13 C18 H23 109.5 . . ?
H22 C18 H23 109.5 . . ?
C13 C18 H24 109.5 . . ?
H22 C18 H24 109.5 . . ?
H23 C18 H24 109.5 . . ?
C14 C19 H25 109.5 . . ?
C14 C19 H26 109.5 . . ?
H25 C19 H26 109.5 . . ?
C14 C19 H27 109.5 . . ?
H25 C19 H27 109.5 . . ?
H26 C19 H27 109.5 . . ?
C15 C20 H28 109.5 . . ?
C15 C20 H29 109.5 . . ?
H28 C20 H29 109.5 . . ?
C15 C20 H30 109.5 . . ?
H28 C20 H30 109.5 . . ?
H29 C20 H30 109.5 . . ?
C22 C21 C26 118.2(3) . . ?
C22 C21 P1 122.2(2) . . ?
C26 C21 P1 119.6(2) . . ?
C23 C22 C21 121.9(3) . . ?
C23 C22 H31 119.1 . . ?
C21 C22 H31 119.1 . . ?
C22 C23 C24 118.7(3) . . ?
C22 C23 P2 120.1(2) . . ?
C24 C23 P2 121.1(2) . . ?
C25 C24 C23 119.9(3) . . ?
C25 C24 H32 120.0 . . ?
C23 C24 H32 120.0 . . ?
C26 C25 C24 120.8(3) . . ?
C26 C25 H33 119.6 . . ?
C24 C25 H33 119.6 . . ?
C25 C26 C21 120.4(3) . . ?
C25 C26 H34 119.8 . . ?
C21 C26 H34 119.8 . . ?
C32 C27 C28 119.0(3) . . ?
C32 C27 P1 120.6(2) . . ?
C28 C27 P1 120.5(2) . . ?
C29 C28 C27 120.2(3) . . ?
C29 C28 H35 119.9 . . ?
C27 C28 H35 119.9 . . ?
C28 C29 C30 120.5(3) . . ?
C28 C29 H36 119.7 . . ?
C30 C29 H36 119.7 . . ?
C29 C30 C31 119.3(3) . . ?
C29 C30 H37 120.3 . . ?
C31 C30 H37 120.3 . . ?
C32 C31 C30 120.3(3) . . ?
C32 C31 H38 119.9 . . ?
C30 C31 H38 119.9 . . ?
C27 C32 C31 120.7(3) . . ?
C27 C32 H39 119.6 . . ?
C31 C32 H39 119.6 . . ?
C38 C33 C34 118.0(3) . . ?
C38 C33 P1 117.1(2) . . ?
C34 C33 P1 124.9(2) . . ?
C35 C34 C33 120.8(3) . . ?
C35 C34 H40 119.6 . . ?
C33 C34 H40 119.6 . . ?
C36 C35 C34 120.3(3) . . ?
C36 C35 H41 119.9 . . ?
C34 C35 H41 119.9 . . ?
C37 C36 C35 119.3(3) . . ?
C37 C36 H42 120.3 . . ?
C35 C36 H42 120.3 . . ?
C36 C37 C38 120.4(3) . . ?
C36 C37 H43 119.8 . . ?
C38 C37 H43 119.8 . . ?
C33 C38 C37 121.2(3) . . ?
C33 C38 H44 119.4 . . ?
C37 C38 H44 119.4 . . ?
C40 C39 C44 118.9(3) . . ?
C40 C39 P2 123.7(3) . . ?
C44 C39 P2 117.5(2) . . ?
C39 C40 C41 120.1(4) . . ?
C39 C40 H45 119.9 . . ?
C41 C40 H45 119.9 . . ?
C40 C41 C42 120.5(4) . . ?
C40 C41 H46 119.7 . . ?
C42 C41 H46 119.7 . . ?
C43 C42 C41 119.4(4) . . ?
C43 C42 H47 120.3 . . ?
C41 C42 H47 120.3 . . ?
C44 C43 C42 120.1(4) . . ?
C44 C43 H48 120.0 . . ?
C42 C43 H48 120.0 . . ?
C43 C44 C39 121.0(3) . . ?
C43 C44 H49 119.5 . . ?
C39 C44 H49 119.5 . . ?
C46 C45 C50 118.9(3) . . ?
C46 C45 P2 123.3(2) . . ?
C50 C45 P2 117.8(2) . . ?
C45 C46 C47 120.4(3) . . ?
C45 C46 H50 119.8 . . ?
C47 C46 H50 119.8 . . ?
C48 C47 C46 120.5(3) . . ?
C48 C47 H51 119.8 . . ?
C46 C47 H51 119.8 . . ?
C49 C48 C47 119.1(3) . . ?
C49 C48 H52 120.4 . . ?
C47 C48 H52 120.4 . . ?
C48 C49 C50 120.3(3) . . ?
C48 C49 H53 119.9 . . ?
C50 C49 H53 119.9 . . ?
C45 C50 C49 120.8(3) . . ?
C45 C50 H54 119.6 . . ?
C49 C50 H54 119.6 . . ?

loop_
_geom_bond_atom_site_label_1
_geom_bond_atom_site_label_2
_geom_bond_distance
_geom_bond_site_symmetry_2
_geom_bond_publ_flag
Ru1 C5 2.196(3) . ?
Ru1 C4 2.227(3) . ?
Ru1 C1 2.238(3) . ?
Ru1 C3 2.245(3) . ?
Ru1 C2 2.248(3) . ?
Ru1 P1 2.3369(9) . ?
Ru1 Cl2 2.3543(9) . ?
Ru1 Cl1 2.4020(9) . ?
Ru2 C12 2.217(3) . ?
Ru2 C13 2.229(3) . ?
Ru2 C14 2.234(3) . ?
Ru2 C15 2.245(3) . ?
Ru2 C11 2.254(3) . ?
Ru2 P2 2.3382(9) . ?
Ru2 Cl4 2.3793(9) . ?
Ru2 Cl3 2.3814(9) . ?
P1 C27 1.829(3) . ?
P1 C21 1.830(3) . ?
P1 C33 1.835(3) . ?
P2 C39 1.827(3) . ?
P2 C23 1.831(3) . ?
P2 C45 1.843(3) . ?
C1 C5 1.426(5) . ?
C1 C2 1.437(5) . ?
C1 C6 1.484(5) . ?
C2 C3 1.436(4) . ?
C2 C7 1.491(4) . ?
C3 C4 1.416(4) . ?
C3 C8 1.494(4) . ?
C4 C5 1.446(5) . ?
C4 C9 1.502(4) . ?
C5 C10 1.508(4) . ?
C6 H1 0.9800 . ?
C6 H2 0.9800 . ?
C6 H3 0.9800 . ?
C7 H4 0.9800 . ?
C7 H5 0.9800 . ?
C7 H6 0.9800 . ?
C8 H7 0.9800 . ?
C8 H8 0.9800 . ?
C8 H9 0.9800 . ?
C9 H10 0.9800 . ?
C9 H11 0.9800 . ?
C9 H12 0.9800 . ?
C10 H13 0.9800 . ?
C10 H14 0.9800 . ?
C10 H15 0.9800 . ?
C11 C12 1.427(4) . ?
C11 C15 1.436(4) . ?
C11 C16 1.505(4) . ?
C12 C13 1.444(5) . ?
C12 C17 1.501(5) . ?
C13 C14 1.430(5) . ?
C13 C18 1.492(4) . ?
C14 C15 1.446(4) . ?
C14 C19 1.491(4) . ?
C15 C20 1.490(4) . ?
C16 H16 0.9800 . ?
C16 H17 0.9800 . ?
C16 H18 0.9800 . ?
C17 H19 0.9800 . ?
C17 H20 0.9800 . ?
C17 H21 0.9800 . ?
C18 H22 0.9800 . ?
C18 H23 0.9800 . ?
C18 H24 0.9800 . ?
C19 H25 0.9800 . ?
C19 H26 0.9800 . ?
C19 H27 0.9800 . ?
C20 H28 0.9800 . ?
C20 H29 0.9800 . ?
C20 H30 0.9800 . ?
C21 C22 1.398(4) . ?
C21 C26 1.399(4) . ?
C22 C23 1.395(4) . ?
C22 H31 0.9500 . ?
C23 C24 1.397(4) . ?
C24 C25 1.392(4) . ?
C24 H32 0.9500 . ?
C25 C26 1.386(4) . ?
C25 H33 0.9500 . ?
C26 H34 0.9500 . ?
C27 C32 1.384(4) . ?
C27 C28 1.408(4) . ?
C28 C29 1.388(4) . ?
C28 H35 0.9500 . ?
C29 C30 1.390(4) . ?
C29 H36 0.9500 . ?
C30 C31 1.393(5) . ?
C30 H37 0.9500 . ?
C31 C32 1.392(4) . ?
C31 H38 0.9500 . ?
C32 H39 0.9500 . ?
C33 C38 1.384(4) . ?
C33 C34 1.395(4) . ?
C34 C35 1.391(4) . ?
C34 H40 0.9500 . ?
C35 C36 1.391(5) . ?
C35 H41 0.9500 . ?
C36 C37 1.370(5) . ?
C36 H42 0.9500 . ?
C37 C38 1.396(4) . ?
C37 H43 0.9500 . ?
C38 H44 0.9500 . ?
C39 C40 1.384(5) . ?
C39 C44 1.397(4) . ?
C40 C41 1.386(5) . ?
C40 H45 0.9500 . ?
C41 C42 1.388(6) . ?
C41 H46 0.9500 . ?
C42 C43 1.384(5) . ?
C42 H47 0.9500 . ?
C43 C44 1.373(5) . ?
C43 H48 0.9500 . ?
C44 H49 0.9500 . ?
C45 C46 1.389(4) . ?
C45 C50 1.390(4) . ?
C46 C47 1.393(4) . ?
C46 H50 0.9500 . ?
C47 C48 1.391(5) . ?
C47 H51 0.9500 . ?
C48 C49 1.385(5) . ?
C48 H52 0.9500 . ?
C49 C50 1.392(4) . ?
C49 H53 0.9500 . ?
C50 H54 0.9500 . ?

loop_
_geom_torsion_atom_site_label_1
_geom_torsion_atom_site_label_2
_geom_torsion_atom_site_label_3
_geom_torsion_atom_site_label_4
_geom_torsion
_geom_torsion_site_symmetry_1
_geom_torsion_site_symmetry_2
_geom_torsion_site_symmetry_3
_geom_torsion_site_symmetry_4
_geom_torsion_publ_flag
C5 C1 C2 C3 1.0(3) . . . . ?
C6 C1 C2 C3 -171.8(3) . . . . ?
Ru1 C1 C2 C3 61.8(2) . . . . ?
C5 C1 C2 C7 176.4(3) . . . . ?
C6 C1 C2 C7 3.7(5) . . . . ?
Ru1 C1 C2 C7 -122.8(3) . . . . ?
C5 C1 C2 Ru1 -60.8(2) . . . . ?
C6 C1 C2 Ru1 126.5(3) . . . . ?
C1 C2 C3 C4 0.3(3) . . . . ?
C7 C2 C3 C4 -175.3(3) . . . . ?
Ru1 C2 C3 C4 61.8(2) . . . . ?
C1 C2 C3 C8 179.2(3) . . . . ?
C7 C2 C3 C8 3.6(5) . . . . ?
Ru1 C2 C3 C8 -119.3(3) . . . . ?
C1 C2 C3 Ru1 -61.5(2) . . . . ?
C7 C2 C3 Ru1 122.9(3) . . . . ?
C2 C3 C4 C5 -1.4(3) . . . . ?
C8 C3 C4 C5 179.7(3) . . . . ?
Ru1 C3 C4 C5 60.8(2) . . . . ?
C2 C3 C4 C9 174.8(3) . . . . ?
C8 C3 C4 C9 -4.1(5) . . . . ?
Ru1 C3 C4 C9 -123.0(3) . . . . ?
C2 C3 C4 Ru1 -62.2(2) . . . . ?
C8 C3 C4 Ru1 118.9(3) . . . . ?
C2 C1 C5 C4 -1.8(3) . . . . ?
C6 C1 C5 C4 170.8(3) . . . . ?
Ru1 C1 C5 C4 -63.9(2) . . . . ?
C2 C1 C5 C10 -174.7(3) . . . . ?
C6 C1 C5 C10 -2.1(5) . . . . ?
Ru1 C1 C5 C10 123.1(3) . . . . ?
C2 C1 C5 Ru1 62.1(2) . . . . ?
C6 C1 C5 Ru1 -125.2(3) . . . . ?
C3 C4 C5 C1 2.0(4) . . . . ?
C9 C4 C5 C1 -174.2(3) . . . . ?
Ru1 C4 C5 C1 64.4(2) . . . . ?
C3 C4 C5 C10 175.1(3) . . . . ?
C9 C4 C5 C10 -1.1(5) . . . . ?
Ru1 C4 C5 C10 -122.5(3) . . . . ?
C3 C4 C5 Ru1 -62.4(2) . . . . ?
C9 C4 C5 Ru1 121.4(3) . . . . ?
C15 C11 C12 C13 1.7(4) . . . . ?
C16 C11 C12 C13 -171.2(3) . . . . ?
Ru2 C11 C12 C13 63.0(2) . . . . ?
C15 C11 C12 C17 176.7(3) . . . . ?
C16 C11 C12 C17 3.8(5) . . . . ?
Ru2 C11 C12 C17 -122.0(3) . . . . ?
C15 C11 C12 Ru2 -61.3(2) . . . . ?
C16 C11 C12 Ru2 125.8(3) . . . . ?
C11 C12 C13 C14 -1.6(4) . . . . ?
C17 C12 C13 C14 -176.7(3) . . . . ?
Ru2 C12 C13 C14 62.3(2) . . . . ?
C11 C12 C13 C18 175.4(3) . . . . ?
C17 C12 C13 C18 0.3(5) . . . . ?
Ru2 C12 C13 C18 -120.7(3) . . . . ?
C11 C12 C13 Ru2 -63.9(2) . . . . ?
C17 C12 C13 Ru2 121.0(3) . . . . ?
C12 C13 C14 C15 0.8(4) . . . . ?
C18 C13 C14 C15 -176.2(3) . . . . ?
Ru2 C13 C14 C15 62.5(2) . . . . ?
C12 C13 C14 C19 179.0(3) . . . . ?
C18 C13 C14 C19 2.0(5) . . . . ?
Ru2 C13 C14 C19 -119.3(3) . . . . ?
C12 C13 C14 Ru2 -61.7(2) . . . . ?
C18 C13 C14 Ru2 121.3(3) . . . . ?
C12 C11 C15 C14 -1.2(4) . . . . ?
C16 C11 C15 C14 171.7(3) . . . . ?
Ru2 C11 C15 C14 -61.8(2) . . . . ?
C12 C11 C15 C20 -172.0(3) . . . . ?
C16 C11 C15 C20 0.9(5) . . . . ?
Ru2 C11 C15 C20 127.4(3) . . . . ?
C12 C11 C15 Ru2 60.6(2) . . . . ?
C16 C11 C15 Ru2 -126.5(3) . . . . ?
C13 C14 C15 C11 0.2(4) . . . . ?
C19 C14 C15 C11 -178.0(3) . . . . ?
Ru2 C14 C15 C11 62.4(2) . . . . ?
C13 C14 C15 C20 171.7(3) . . . . ?
C19 C14 C15 C20 -6.5(5) . . . . ?
Ru2 C14 C15 C20 -126.1(3) . . . . ?
C13 C14 C15 Ru2 -62.2(2) . . . . ?
C19 C14 C15 Ru2 119.5(3) . . . . ?
C27 P1 C21 C22 12.3(3) . . . . ?
C33 P1 C21 C22 117.2(3) . . . . ?
Ru1 P1 C21 C22 -115.0(2) . . . . ?
C27 P1 C21 C26 -170.0(2) . . . . ?
C33 P1 C21 C26 -65.1(3) . . . . ?
Ru1 P1 C21 C26 62.7(3) . . . . ?
C26 C21 C22 C23 3.3(4) . . . . ?
P1 C21 C22 C23 -179.0(2) . . . . ?
C21 C22 C23 C24 -0.5(4) . . . . ?
C21 C22 C23 P2 177.1(2) . . . . ?
C39 P2 C23 C22 31.1(3) . . . . ?
C45 P2 C23 C22 -76.6(3) . . . . ?
Ru2 P2 C23 C22 156.2(2) . . . . ?
C39 P2 C23 C24 -151.3(3) . . . . ?
C45 P2 C23 C24 101.0(3) . . . . ?
Ru2 P2 C23 C24 -26.2(3) . . . . ?
C22 C23 C24 C25 -2.1(4) . . . . ?
P2 C23 C24 C25 -179.7(2) . . . . ?
C23 C24 C25 C26 1.9(5) . . . . ?
C24 C25 C26 C21 0.9(5) . . . . ?
C22 C21 C26 C25 -3.5(4) . . . . ?
P1 C21 C26 C25 178.8(2) . . . . ?
C21 P1 C27 C32 -125.5(3) . . . . ?
C33 P1 C27 C32 127.2(3) . . . . ?
Ru1 P1 C27 C32 -0.5(3) . . . . ?
C21 P1 C27 C28 54.8(3) . . . . ?
C33 P1 C27 C28 -52.5(3) . . . . ?
Ru1 P1 C27 C28 179.8(2) . . . . ?
C32 C27 C28 C29 1.4(5) . . . . ?
P1 C27 C28 C29 -178.9(2) . . . . ?
C27 C28 C29 C30 -1.2(5) . . . . ?
C28 C29 C30 C31 0.2(5) . . . . ?
C29 C30 C31 C32 0.5(5) . . . . ?
C28 C27 C32 C31 -0.7(5) . . . . ?
P1 C27 C32 C31 179.6(3) . . . . ?
C30 C31 C32 C27 -0.3(5) . . . . ?
C27 P1 C33 C38 -58.5(3) . . . . ?
C21 P1 C33 C38 -166.4(2) . . . . ?
Ru1 P1 C33 C38 68.7(3) . . . . ?
C27 P1 C33 C34 122.1(3) . . . . ?
C21 P1 C33 C34 14.2(3) . . . . ?
Ru1 P1 C33 C34 -110.7(3) . . . . ?
C38 C33 C34 C35 -1.0(5) . . . . ?
P1 C33 C34 C35 178.4(2) . . . . ?
C33 C34 C35 C36 1.0(5) . . . . ?
C34 C35 C36 C37 0.2(5) . . . . ?
C35 C36 C37 C38 -1.3(5) . . . . ?
C34 C33 C38 C37 -0.1(5) . . . . ?
P1 C33 C38 C37 -179.6(2) . . . . ?
C36 C37 C38 C33 1.3(5) . . . . ?
C23 P2 C39 C40 -108.5(3) . . . . ?
C45 P2 C39 C40 -1.7(3) . . . . ?
Ru2 P2 C39 C40 124.7(3) . . . . ?
C23 P2 C39 C44 72.3(3) . . . . ?
C45 P2 C39 C44 179.1(3) . . . . ?
Ru2 P2 C39 C44 -54.4(3) . . . . ?
C44 C39 C40 C41 0.6(6) . . . . ?
P2 C39 C40 C41 -178.5(3) . . . . ?
C39 C40 C41 C42 -0.3(7) . . . . ?
C40 C41 C42 C43 -0.6(7) . . . . ?
C41 C42 C43 C44 1.1(7) . . . . ?
C42 C43 C44 C39 -0.8(6) . . . . ?
C40 C39 C44 C43 -0.1(5) . . . . ?
P2 C39 C44 C43 179.1(3) . . . . ?
C39 P2 C45 C46 -92.9(3) . . . . ?
C23 P2 C45 C46 13.4(3) . . . . ?
Ru2 P2 C45 C46 141.4(2) . . . . ?
C39 P2 C45 C50 88.8(3) . . . . ?
C23 P2 C45 C50 -164.9(2) . . . . ?
Ru2 P2 C45 C50 -36.9(3) . . . . ?
C50 C45 C46 C47 0.6(5) . . . . ?
P2 C45 C46 C47 -177.7(2) . . . . ?
C45 C46 C47 C48 0.0(5) . . . . ?
C46 C47 C48 C49 -1.3(5) . . . . ?
C47 C48 C49 C50 2.0(5) . . . . ?
C46 C45 C50 C49 0.2(5) . . . . ?
P2 C45 C50 C49 178.5(2) . . . . ?
C48 C49 C50 C45 -1.5(5) . . . . ?
